data_4102789
loop_
_publ_author_name
'Ariela W. Kaspi'
'Israel Goldberg'
'Arkadi Vigalok'

_publ_section_title
;
 Reagent-Dependent Formation of C-C and C-F Bonds in Pt Complexes: An
 Unexpected Twist in the Electrophilic Fluorination Chemistry
;
_journal_name_full 'Journal of the American Chemical Society'
_journal_page_first 10626
_journal_page_last 10627
_journal_paper_doi 10.1021/ja101436w
_journal_volume 132
_journal_year 2010
_chemical_formula_moiety 'C41 H52 N P Pt'
_chemical_formula_sum 'C41 H52 N P Pt'
_chemical_formula_weight 784.90
_chemical_name_systematic
; 
 ? 
;
_space_group_IT_number 61
_symmetry_cell_setting orthorhombic
_symmetry_space_group_name_Hall '-P 2ac 2ab'
_symmetry_space_group_name_H-M 'P b c a'
_atom_sites_solution_hydrogens geom
_atom_sites_solution_primary direct
_atom_sites_solution_secondary difmap
_audit_creation_method SHELXL-97
_cell_angle_alpha 90.00
_cell_angle_beta 90.00
_cell_angle_gamma 90.00
_cell_formula_units_Z 8
_cell_length_a 19.2068(4)
_cell_length_b 14.9867(3)
_cell_length_c 28.4503(5)
_cell_measurement_reflns_used 9828
_cell_measurement_temperature 110(2)
_cell_measurement_theta_max 27.73
_cell_measurement_theta_min 1.41
_cell_volume 8189.3(3)
_computing_cell_refinement Denzo
_computing_data_collection 'Collect, Nonius B.V.'
_computing_data_reduction 'Denzo & Scalepack'
_computing_structure_refinement 'SHELXL-97 (Sheldrick, 1997)'
_computing_structure_solution SIR-97
_diffrn_ambient_temperature 110(2)
_diffrn_detector_area_resol_mean 12.8
_diffrn_measured_fraction_theta_full 0.997
_diffrn_measured_fraction_theta_max 0.997
_diffrn_measurement_device_type 'Nonius KappaCCD'
_diffrn_measurement_method '0.8 deg. \w scans'
_diffrn_radiation_monochromator graphite
_diffrn_radiation_source 'fine-focus sealed tube'
_diffrn_radiation_type MoK\a
_diffrn_radiation_wavelength 0.71073
_diffrn_reflns_av_R_equivalents 0.0000
_diffrn_reflns_av_sigmaI/netI 0.1078
_diffrn_reflns_limit_h_max 25
_diffrn_reflns_limit_h_min 0
_diffrn_reflns_limit_k_max 19
_diffrn_reflns_limit_k_min 0
_diffrn_reflns_limit_l_max 0
_diffrn_reflns_limit_l_min -37
_diffrn_reflns_number 9581
_diffrn_reflns_theta_full 27.73
_diffrn_reflns_theta_max 27.73
_diffrn_reflns_theta_min 2.52
_diffrn_standards_number 0
_exptl_absorpt_coefficient_mu 3.491
_exptl_absorpt_correction_T_max 0.7216
_exptl_absorpt_correction_T_min 0.4757
_exptl_absorpt_correction_type multi-scan
_exptl_absorpt_process_details 'Blessing, 1995'
_exptl_crystal_colour colorless
_exptl_crystal_density_diffrn 1.273
_exptl_crystal_density_method 'not measured'
_exptl_crystal_description needles
_exptl_crystal_F_000 3184
_exptl_crystal_size_max 0.25
_exptl_crystal_size_mid 0.15
_exptl_crystal_size_min 0.10
_platon_squeeze_details
;
;
_refine_diff_density_max 0.741
_refine_diff_density_min -0.864
_refine_diff_density_rms 0.168
_refine_ls_extinction_method none
_refine_ls_goodness_of_fit_ref 1.023
_refine_ls_hydrogen_treatment constr
_refine_ls_matrix_type full
_refine_ls_number_parameters 392
_refine_ls_number_reflns 9581
_refine_ls_number_restraints 24
_refine_ls_restrained_S_all 1.022
_refine_ls_R_factor_all 0.1291
_refine_ls_R_factor_gt 0.0683
_refine_ls_shift/su_max 0.004
_refine_ls_shift/su_mean 0.000
_refine_ls_structure_factor_coef Fsqd
_refine_ls_weighting_details 'calc w=1/[\s^2^(Fo^2^)+(0.0809P)^2^+0.0084P] where P=(Fo^2^+2Fc^2^)/3'
_refine_ls_weighting_scheme calc
_refine_ls_wR_factor_gt 0.1486
_refine_ls_wR_factor_ref 0.1644
_reflns_number_gt 5449
_reflns_number_total 9581
_reflns_threshold_expression >2sigma(I)
_cod_data_source_file ja101436w_si_002.cif
_cod_data_source_block ar41sq
_cod_database_code 4102789

loop_
_symmetry_equiv_pos_as_xyz
'x, y, z'
'-x+1/2, -y, z+1/2'
'x+1/2, -y+1/2, -z'
'-x, y+1/2, -z+1/2'
'-x, -y, -z'
'x-1/2, y, -z-1/2'
'-x-1/2, y-1/2, z'
'x, -y-1/2, z-1/2'

loop_
_atom_site_label
_atom_site_type_symbol
_atom_site_fract_x
_atom_site_fract_y
_atom_site_fract_z
_atom_site_U_iso_or_equiv
_atom_site_adp_type
_atom_site_occupancy
_atom_site_symmetry_multiplicity
_atom_site_calc_flag
_atom_site_refinement_flags
_atom_site_disorder_assembly
_atom_site_disorder_group
Pt1 Pt 0.376969(16) 0.221463(19) 0.276664(10) 0.02639(12) Uani 1 1 d . . .
P2 P 0.39145(11) 0.20887(16) 0.35716(8) 0.0346(5) Uani 1 1 d . A .
C3 C 0.4269(5) 0.0970(5) 0.3617(3) 0.043(2) Uani 1 1 d . . .
H3A H 0.4784 0.1000 0.3628 0.051 Uiso 1 1 calc R . .
H3B H 0.4105 0.0688 0.3912 0.051 Uiso 1 1 calc R . .
C4 C 0.4042(5) 0.0410(6) 0.3198(3) 0.044(2) Uani 1 1 d . . .
C5 C 0.4068(5) -0.0518(6) 0.3233(4) 0.057(3) Uani 1 1 d . . .
H5 H 0.4236 -0.0794 0.3511 0.069 Uiso 1 1 calc R . .
C6 C 0.3849(5) -0.1019(6) 0.2865(4) 0.056(3) Uani 1 1 d . . .
H6 H 0.3845 -0.1651 0.2893 0.067 Uiso 1 1 calc R . .
C7 C 0.3628(4) -0.0623(6) 0.2446(3) 0.037(2) Uani 1 1 d . . .
H7 H 0.3494 -0.0980 0.2185 0.044 Uiso 1 1 calc R . .
C8 C 0.3610(4) 0.0300(5) 0.2417(3) 0.0297(19) Uani 1 1 d . . .
H8 H 0.3457 0.0562 0.2131 0.036 Uiso 1 1 calc R . .
C9 C 0.3810(4) 0.0890(5) 0.2799(3) 0.0281(17) Uani 1 1 d . . .
N10 N 0.3775(3) 0.3631(5) 0.27040(19) 0.0277(15) Uani 1 1 d . . .
C11 C 0.4362(5) 0.4050(6) 0.2584(3) 0.038(2) Uani 1 1 d . . .
H11 H 0.4763 0.3701 0.2516 0.045 Uiso 1 1 calc R . .
C12 C 0.4414(5) 0.4962(6) 0.2555(3) 0.043(2) Uani 1 1 d . . .
H12 H 0.4852 0.5232 0.2492 0.051 Uiso 1 1 calc R . .
C13 C 0.3837(5) 0.5481(7) 0.2615(4) 0.056(3) Uani 1 1 d . . .
H13 H 0.3866 0.6112 0.2588 0.067 Uiso 1 1 calc R . .
C14 C 0.3214(6) 0.5072(7) 0.2716(4) 0.068(3) Uani 1 1 d . . .
H14 H 0.2799 0.5411 0.2754 0.081 Uiso 1 1 calc R . .
C15 C 0.3207(5) 0.4126(6) 0.2760(3) 0.046(2) Uani 1 1 d . . .
H15 H 0.2780 0.3838 0.2833 0.055 Uiso 1 1 calc R . .
C16 C 0.3608(4) 0.2148(5) 0.2053(3) 0.0294(18) Uani 1 1 d . . .
C17 C 0.2939(4) 0.2138(5) 0.1859(3) 0.0329(19) Uani 1 1 d . . .
C18 C 0.2832(5) 0.1963(5) 0.1378(3) 0.040(2) Uani 1 1 d . . .
H18 H 0.2368 0.1936 0.1262 0.048 Uiso 1 1 calc R . .
C19 C 0.3371(6) 0.1830(6) 0.1069(3) 0.051(3) Uani 1 1 d . . .
C20 C 0.4049(6) 0.1878(6) 0.1259(3) 0.046(2) Uani 1 1 d . . .
H20 H 0.4435 0.1803 0.1054 0.055 Uiso 1 1 calc R . .
C21 C 0.4175(5) 0.2025(5) 0.1719(3) 0.036(2) Uani 1 1 d . . .
C22 C 0.4921(5) 0.2037(6) 0.1877(3) 0.049(3) Uani 1 1 d . . .
H22A H 0.5163 0.1513 0.1752 0.074 Uiso 1 1 calc R . .
H22B H 0.4940 0.2026 0.2221 0.074 Uiso 1 1 calc R . .
H22C H 0.5148 0.2580 0.1762 0.074 Uiso 1 1 calc R . .
C23 C 0.3233(7) 0.1601(9) 0.0555(3) 0.091(4) Uani 1 1 d . . .
H23A H 0.3448 0.2054 0.0353 0.136 Uiso 1 1 calc R . .
H23B H 0.2730 0.1587 0.0498 0.136 Uiso 1 1 calc R . .
H23C H 0.3433 0.1015 0.0483 0.136 Uiso 1 1 calc R . .
C24 C 0.2313(5) 0.2240(6) 0.2168(3) 0.046(2) Uani 1 1 d . . .
H24A H 0.2251 0.2870 0.2249 0.069 Uiso 1 1 calc R . .
H24B H 0.2378 0.1891 0.2455 0.069 Uiso 1 1 calc R . .
H24C H 0.1899 0.2025 0.2001 0.069 Uiso 1 1 calc R . .
C25 C 0.4575(4) 0.2809(6) 0.3871(3) 0.0319(19) Uani 1 1 d . . .
C26 C 0.4826(4) 0.2441(6) 0.4357(3) 0.035(2) Uani 1 1 d . . .
H26A H 0.4425 0.2409 0.4576 0.043 Uiso 1 1 calc R . .
H26B H 0.5013 0.1831 0.4316 0.043 Uiso 1 1 calc R . .
C27 C 0.4306(4) 0.3739(5) 0.3940(3) 0.037(2) Uani 1 1 d . . .
H27A H 0.3907 0.3732 0.4160 0.044 Uiso 1 1 calc R . .
H27B H 0.4144 0.3985 0.3636 0.044 Uiso 1 1 calc R . .
C28 C 0.5223(4) 0.2838(6) 0.3547(3) 0.0312(18) Uani 1 1 d . . .
H28A H 0.5400 0.2225 0.3498 0.037 Uiso 1 1 calc R . .
H28B H 0.5090 0.3086 0.3237 0.037 Uiso 1 1 calc R . .
C29 C 0.5395(4) 0.3050(6) 0.4569(3) 0.038(2) Uani 1 1 d . . .
H29 H 0.5538 0.2809 0.4882 0.045 Uiso 1 1 calc R . .
C30 C 0.6025(4) 0.3047(6) 0.4239(3) 0.043(2) Uani 1 1 d . . .
H30A H 0.6401 0.3421 0.4372 0.052 Uiso 1 1 calc R . .
H30B H 0.6203 0.2431 0.4202 0.052 Uiso 1 1 calc R . .
C31 C 0.5799(4) 0.3414(6) 0.3763(3) 0.042(2) Uani 1 1 d . . .
H31 H 0.6210 0.3408 0.3547 0.050 Uiso 1 1 calc R . .
C32 C 0.5541(5) 0.4374(6) 0.3811(3) 0.048(2) Uani 1 1 d . . .
H32A H 0.5398 0.4611 0.3501 0.058 Uiso 1 1 calc R . .
H32B H 0.5913 0.4760 0.3940 0.058 Uiso 1 1 calc R . .
C33 C 0.4915(6) 0.4347(6) 0.4148(4) 0.065(3) Uani 1 1 d . . .
H33 H 0.4734 0.4968 0.4188 0.078 Uiso 1 1 calc R . .
C34 C 0.5110(5) 0.3978(6) 0.4632(3) 0.048(2) Uani 1 1 d . . .
H34A H 0.5464 0.4365 0.4782 0.058 Uiso 1 1 calc R . .
H34B H 0.4693 0.3962 0.4837 0.058 Uiso 1 1 calc R . .
C35 C 0.3062(4) 0.2024(6) 0.3905(2) 0.055(3) Uani 1 1 d D . .
C36A C 0.3095(7) 0.2106(14) 0.4431(2) 0.027(5) Uiso 0.50 1 d PD A 1
H36A H 0.3356 0.1590 0.4559 0.033 Uiso 0.50 1 calc PR A 1
H36B H 0.3355 0.2654 0.4513 0.033 Uiso 0.50 1 calc PR A 1
C37A C 0.2672(10) 0.2885(11) 0.3837(10) 0.085(11) Uiso 0.50 1 d PD A 1
H37A H 0.2976 0.3358 0.3967 0.101 Uiso 0.50 1 calc PR A 1
H37B H 0.2654 0.2986 0.3494 0.101 Uiso 0.50 1 calc PR A 1
C38A C 0.2533(9) 0.1402(18) 0.3698(9) 0.109(13) Uiso 0.50 1 d PD A 1
H38A H 0.2718 0.0785 0.3705 0.131 Uiso 0.50 1 calc PR A 1
H38B H 0.2451 0.1565 0.3365 0.131 Uiso 0.50 1 calc PR A 1
C39A C 0.2390(6) 0.2140(8) 0.4658(5) 0.035(4) Uiso 0.50 1 d PD A 1
H39A H 0.2444 0.2091 0.5007 0.042 Uiso 0.50 1 calc PR A 1
C40A C 0.2020(9) 0.2993(10) 0.4540(4) 0.041(4) Uiso 0.50 1 d PD A 1
H40A H 0.1552 0.2993 0.4685 0.049 Uiso 0.50 1 calc PR A 1
H40B H 0.2284 0.3506 0.4667 0.049 Uiso 0.50 1 calc PR A 1
C41A C 0.1953(7) 0.3084(10) 0.4016(4) 0.035(4) Uiso 0.50 1 d PD A 1
H41A H 0.1771 0.3678 0.3914 0.042 Uiso 0.50 1 calc PR A 1
C42A C 0.1521(9) 0.2313(9) 0.3847(7) 0.056(5) Uiso 0.50 1 d PD A 1
H42A H 0.1056 0.2340 0.3996 0.068 Uiso 0.50 1 calc PR A 1
H42B H 0.1456 0.2362 0.3503 0.068 Uiso 0.50 1 calc PR A 1
C43A C 0.1856(10) 0.1434(11) 0.3960(5) 0.046(5) Uiso 0.50 1 d PD A 1
H43A H 0.1548 0.0936 0.3852 0.056 Uiso 0.50 1 calc PR A 1
C44A C 0.1958(10) 0.1375(11) 0.4482(5) 0.053(5) Uiso 0.50 1 d PD A 1
H44A H 0.2191 0.0805 0.4560 0.063 Uiso 0.50 1 calc PR A 1
H44B H 0.1499 0.1382 0.4640 0.063 Uiso 0.50 1 calc PR A 1
C36B C 0.2740(8) 0.1158(9) 0.3748(6) 0.036(5) Uiso 0.50 1 d PD A 2
H36C H 0.2701 0.1177 0.3402 0.044 Uiso 0.50 1 calc PR A 2
H36D H 0.3072 0.0674 0.3826 0.044 Uiso 0.50 1 calc PR A 2
C37B C 0.3126(7) 0.1801(16) 0.4418(3) 0.047(7) Uiso 0.50 1 d PD A 2
H37C H 0.3399 0.1245 0.4452 0.056 Uiso 0.50 1 calc PR A 2
H37D H 0.3384 0.2285 0.4578 0.056 Uiso 0.50 1 calc PR A 2
C38B C 0.2553(7) 0.2709(12) 0.3733(7) 0.047(6) Uiso 0.50 1 d PD A 2
H38C H 0.2484 0.2659 0.3390 0.056 Uiso 0.50 1 calc PR A 2
H38D H 0.2716 0.3319 0.3808 0.056 Uiso 0.50 1 calc PR A 2
C39B C 0.2042(6) 0.0892(9) 0.3940(4) 0.030(4) Uiso 0.50 1 d PD A 2
H39B H 0.1876 0.0315 0.3803 0.036 Uiso 0.50 1 calc PR A 2
C40B C 0.2111(9) 0.0841(9) 0.4465(4) 0.034(4) Uiso 0.50 1 d PD A 2
H40C H 0.2406 0.0324 0.4550 0.041 Uiso 0.50 1 calc PR A 2
H40D H 0.1646 0.0754 0.4608 0.041 Uiso 0.50 1 calc PR A 2
C41B C 0.2432(6) 0.1682(8) 0.4652(5) 0.027(3) Uiso 0.50 1 d PD A 2
H41B H 0.2487 0.1649 0.5001 0.033 Uiso 0.50 1 calc PR A 2
C42B C 0.1974(8) 0.2452(10) 0.4517(4) 0.036(4) Uiso 0.50 1 d PD A 2
H42C H 0.1511 0.2380 0.4665 0.043 Uiso 0.50 1 calc PR A 2
H42D H 0.2180 0.3015 0.4633 0.043 Uiso 0.50 1 calc PR A 2
C43B C 0.1893(8) 0.2498(10) 0.3993(4) 0.044(5) Uiso 0.50 1 d PD A 2
H43B H 0.1557 0.2992 0.3925 0.053 Uiso 0.50 1 calc PR A 2
C44B C 0.1572(8) 0.1654(8) 0.3810(6) 0.037(4) Uiso 0.50 1 d PD A 2
H44C H 0.1521 0.1687 0.3464 0.044 Uiso 0.50 1 calc PR A 2
H44D H 0.1105 0.1566 0.3950 0.044 Uiso 0.50 1 calc PR A 2

loop_
_atom_site_aniso_label
_atom_site_aniso_U_11
_atom_site_aniso_U_22
_atom_site_aniso_U_33
_atom_site_aniso_U_23
_atom_site_aniso_U_13
_atom_site_aniso_U_12
Pt1 0.02336(19) 0.02894(18) 0.02687(17) -0.00025(13) -0.00059(13) 0.00259(15)
P2 0.0248(13) 0.0473(13) 0.0317(11) 0.0044(10) -0.0040(9) -0.0056(10)
C3 0.059(6) 0.024(4) 0.045(5) 0.020(4) -0.012(4) -0.006(4)
C4 0.044(6) 0.040(5) 0.049(5) 0.007(4) -0.013(4) -0.023(5)
C5 0.066(7) 0.037(5) 0.069(6) 0.024(5) -0.036(6) -0.043(5)
C6 0.037(6) 0.030(5) 0.102(9) 0.021(5) 0.009(5) -0.004(5)
C7 0.026(6) 0.033(5) 0.052(5) 0.000(4) -0.005(4) 0.007(4)
C8 0.016(5) 0.028(4) 0.045(4) 0.005(4) 0.004(4) 0.003(3)
C9 0.015(4) 0.027(4) 0.043(4) 0.003(3) 0.012(4) -0.001(3)
N10 0.021(4) 0.041(4) 0.021(3) -0.010(3) -0.006(3) -0.005(3)
C11 0.031(5) 0.043(6) 0.038(4) 0.002(4) 0.008(4) 0.009(5)
C12 0.044(6) 0.023(5) 0.060(6) 0.001(4) 0.010(5) 0.003(5)
C13 0.043(7) 0.032(5) 0.094(8) -0.003(5) -0.024(6) 0.004(5)
C14 0.032(6) 0.050(7) 0.121(10) -0.021(7) -0.005(6) 0.010(5)
C15 0.032(5) 0.032(5) 0.073(6) -0.035(5) -0.015(5) 0.010(4)
C16 0.035(5) 0.014(4) 0.040(4) -0.003(3) 0.004(4) 0.010(4)
C17 0.032(5) 0.030(5) 0.037(4) -0.009(4) -0.006(4) 0.005(4)
C18 0.048(6) 0.033(5) 0.039(5) -0.008(4) -0.013(4) 0.000(4)
C19 0.083(8) 0.049(6) 0.022(4) -0.014(4) -0.007(5) -0.007(6)
C20 0.071(7) 0.037(5) 0.030(5) 0.007(4) 0.020(5) 0.007(5)
C21 0.056(6) 0.022(4) 0.030(4) 0.002(3) 0.003(4) 0.002(4)
C22 0.052(7) 0.052(6) 0.044(5) -0.003(4) 0.009(5) 0.011(5)
C23 0.131(12) 0.100(10) 0.042(6) -0.020(7) -0.017(7) 0.009(9)
C24 0.031(5) 0.048(6) 0.059(6) -0.001(5) -0.012(4) 0.008(4)
C25 0.027(5) 0.043(5) 0.026(4) 0.002(4) 0.000(3) 0.004(4)
C26 0.036(5) 0.040(5) 0.030(4) 0.005(4) 0.000(4) 0.000(4)
C27 0.037(5) 0.036(5) 0.038(4) -0.004(4) -0.001(4) 0.015(4)
C28 0.014(4) 0.043(5) 0.037(4) -0.002(4) 0.004(3) 0.000(4)
C29 0.030(5) 0.047(5) 0.035(4) -0.004(4) -0.011(4) -0.007(4)
C30 0.028(5) 0.047(5) 0.054(5) -0.010(4) -0.012(4) -0.006(4)
C31 0.029(5) 0.052(6) 0.046(5) 0.004(4) -0.001(4) -0.015(5)
C32 0.057(7) 0.040(5) 0.047(5) 0.002(4) -0.002(5) -0.020(5)
C33 0.088(9) 0.036(5) 0.071(7) -0.032(5) -0.040(6) 0.030(6)
C34 0.057(6) 0.048(6) 0.039(5) -0.006(5) -0.010(4) 0.013(5)
C35 0.037(6) 0.102(9) 0.027(4) 0.017(5) -0.003(4) -0.011(6)

loop_
_atom_type_symbol
_atom_type_description
_atom_type_scat_dispersion_real
_atom_type_scat_dispersion_imag
_atom_type_scat_source
C C 0.0033 0.0016 'International Tables Vol C Tables 4.2.6.8 and 6.1.1.4'
H H 0.0000 0.0000 'International Tables Vol C Tables 4.2.6.8 and 6.1.1.4'
N N 0.0061 0.0033 'International Tables Vol C Tables 4.2.6.8 and 6.1.1.4'
Pt Pt -1.7033 8.3905 'International Tables Vol C Tables 4.2.6.8 and 6.1.1.4'
P P 0.1023 0.0942 'International Tables Vol C Tables 4.2.6.8 and 6.1.1.4'

loop_
_geom_angle_atom_site_label_1
_geom_angle_atom_site_label_2
_geom_angle_atom_site_label_3
_geom_angle
C9 Pt1 C16 90.2(3)
C9 Pt1 N10 176.7(3)
C16 Pt1 N10 88.1(2)
C9 Pt1 P2 82.4(2)
C16 Pt1 P2 172.4(2)
N10 Pt1 P2 99.41(15)
C3 P2 C25 104.2(4)
C3 P2 C35 104.0(4)
C25 P2 C35 112.8(4)
C3 P2 Pt1 101.0(3)
C25 P2 Pt1 119.0(3)
C35 P2 Pt1 113.3(2)
C4 C3 P2 110.2(6)
C4 C3 H3A 109.6
P2 C3 H3A 109.6
C4 C3 H3B 109.6
P2 C3 H3B 109.6
H3A C3 H3B 108.1
C5 C4 C9 125.1(8)
C5 C4 C3 118.9(8)
C9 C4 C3 116.0(7)
C6 C5 C4 119.2(9)
C6 C5 H5 120.4
C4 C5 H5 120.4
C5 C6 C7 121.1(9)
C5 C6 H6 119.4
C7 C6 H6 119.4
C8 C7 C6 118.8(8)
C8 C7 H7 120.6
C6 C7 H7 120.6
C7 C8 C9 123.9(8)
C7 C8 H8 118.1
C9 C8 H8 118.1
C4 C9 C8 111.9(7)
C4 C9 Pt1 123.8(6)
C8 C9 Pt1 124.3(6)
C15 N10 C11 117.5(8)
C15 N10 Pt1 122.9(6)
C11 N10 Pt1 119.6(6)
N10 C11 C12 123.0(8)
N10 C11 H11 118.5
C12 C11 H11 118.5
C13 C12 C11 120.1(9)
C13 C12 H12 119.9
C11 C12 H12 119.9
C12 C13 C14 118.6(9)
C12 C13 H13 120.7
C14 C13 H13 120.7
C13 C14 C15 118.0(9)
C13 C14 H14 121.0
C15 C14 H14 121.0
N10 C15 C14 122.6(9)
N10 C15 H15 118.7
C14 C15 H15 118.7
C17 C16 C21 115.3(7)
C17 C16 Pt1 121.9(6)
C21 C16 Pt1 122.5(6)
C16 C17 C18 121.3(8)
C16 C17 C24 120.3(7)
C18 C17 C24 118.1(8)
C19 C18 C17 122.5(8)
C19 C18 H18 118.7
C17 C18 H18 118.7
C18 C19 C20 116.4(7)
C18 C19 C23 121.0(10)
C20 C19 C23 122.5(9)
C21 C20 C19 122.9(8)
C21 C20 H20 118.5
C19 C20 H20 118.5
C20 C21 C16 121.3(9)
C20 C21 C22 117.5(8)
C16 C21 C22 121.1(7)
C21 C22 H22A 109.5
C21 C22 H22B 109.5
H22A C22 H22B 109.5
C21 C22 H22C 109.5
H22A C22 H22C 109.5
H22B C22 H22C 109.5
C19 C23 H23A 109.5
C19 C23 H23B 109.5
H23A C23 H23B 109.5
C19 C23 H23C 109.5
H23A C23 H23C 109.5
H23B C23 H23C 109.5
C17 C24 H24A 109.5
C17 C24 H24B 109.5
H24A C24 H24B 109.5
C17 C24 H24C 109.5
H24A C24 H24C 109.5
H24B C24 H24C 109.5
C27 C25 C28 109.2(7)
C27 C25 C26 108.5(7)
C28 C25 C26 106.8(6)
C27 C25 P2 111.2(6)
C28 C25 P2 106.9(5)
C26 C25 P2 114.0(6)
C29 C26 C25 110.7(7)
C29 C26 H26A 109.5
C25 C26 H26A 109.5
C29 C26 H26B 109.5
C25 C26 H26B 109.5
H26A C26 H26B 108.1
C25 C27 C33 109.0(7)
C25 C27 H27A 109.9
C33 C27 H27A 109.9
C25 C27 H27B 109.9
C33 C27 H27B 109.9
H27A C27 H27B 108.3
C31 C28 C25 110.9(7)
C31 C28 H28A 109.5
C25 C28 H28A 109.5
C31 C28 H28B 109.5
C25 C28 H28B 109.5
H28A C28 H28B 108.0
C34 C29 C30 111.4(8)
C34 C29 C26 109.5(7)
C30 C29 C26 108.6(7)
C34 C29 H29 109.1
C30 C29 H29 109.1
C26 C29 H29 109.1
C31 C30 C29 108.5(7)
C31 C30 H30A 110.0
C29 C30 H30A 110.0
C31 C30 H30B 110.0
C29 C30 H30B 110.0
H30A C30 H30B 108.4
C30 C31 C32 110.7(7)
C30 C31 C28 111.0(7)
C32 C31 C28 109.3(7)
C30 C31 H31 108.6
C32 C31 H31 108.6
C28 C31 H31 108.6
C31 C32 C33 106.5(7)
C31 C32 H32A 110.4
C33 C32 H32A 110.4
C31 C32 H32B 110.4
C33 C32 H32B 110.4
H32A C32 H32B 108.6
C34 C33 C32 112.3(8)
C34 C33 C27 107.8(9)
C32 C33 C27 110.9(7)
C34 C33 H33 108.6
C32 C33 H33 108.6
C27 C33 H33 108.6
C29 C34 C33 108.3(7)
C29 C34 H34A 110.0
C33 C34 H34A 110.0
C29 C34 H34B 110.0
C33 C34 H34B 110.0
H34A C34 H34B 108.4
C38B C35 C37B 121.4(13)
C38A C35 C36A 118.0(13)
C38A C35 C37A 98.4(18)
C36A C35 C37A 94.5(15)
C38B C35 C36B 103.2(14)
C37B C35 C36B 97.4(12)
C38B C35 P2 111.5(7)
C38A C35 P2 114.9(8)
C37B C35 P2 115.2(7)
C36A C35 P2 117.2(7)
C37A C35 P2 108.8(8)
C36B C35 P2 104.5(6)
C39A C36A C35 113.2(11)
C39A C36A H36A 108.9
C35 C36A H36A 108.9
C39A C36A H36B 108.9
C35 C36A H36B 108.9
H36A C36A H36B 107.7
C41A C37A C35 125.8(14)
C41A C37A H37A 105.9
C35 C37A H37A 105.9
C41A C37A H37B 105.9
C35 C37A H37B 105.9
H37A C37A H37B 106.2
C35 C38A C43A 111.9(14)
C35 C38A H38A 109.2
C43A C38A H38A 109.2
C35 C38A H38B 109.2
C43A C38A H38B 109.2
H38A C38A H38B 107.9
C36A C39A C44A 109.2(13)
C36A C39A C40A 111.1(14)
C44A C39A C40A 108.2(14)
C36A C39A H39A 109.4
C44A C39A H39A 109.4
C40A C39A H39A 109.4
C41A C40A C39A 109.9(13)
C41A C40A H40A 109.7
C39A C40A H40A 109.7
C41A C40A H40B 109.7
C39A C40A H40B 109.7
H40A C40A H40B 108.2
C40A C41A C42A 107.2(14)
C40A C41A C37A 103.9(16)
C42A C41A C37A 104.3(17)
C40A C41A H41A 113.5
C42A C41A H41A 113.5
C37A C41A H41A 113.5
C43A C42A C41A 111.7(15)
C43A C42A H42A 109.3
C41A C42A H42A 109.3
C43A C42A H42B 109.3
C41A C42A H42B 109.3
H42A C42A H42B 107.9
C38A C43A C44A 112.1(17)
C38A C43A C42A 107.1(18)
C44A C43A C42A 108.6(15)
C38A C43A H43A 109.7
C44A C43A H43A 109.7
C42A C43A H43A 109.7
C43A C44A C39A 111.0(14)
C43A C44A H44A 109.4
C39A C44A H44A 109.4
C43A C44A H44B 109.4
C39A C44A H44B 109.4
H44A C44A H44B 108.0
C39B C36B C35 119.2(11)
C39B C36B H36C 107.5
C35 C36B H36C 107.5
C39B C36B H36D 107.5
C35 C36B H36D 107.5
H36C C36B H36D 107.0
C41B C37B C35 112.6(10)
C41B C37B H37C 109.1
C35 C37B H37C 109.1
C41B C37B H37D 109.1
C35 C37B H37D 109.1
H37C C37B H37D 107.8
C35 C38B C43B 104.3(11)
C35 C38B H38C 110.9
C43B C38B H38C 110.9
C35 C38B H38D 110.9
C43B C38B H38D 110.9
H38C C38B H38D 108.9
C40B C39B C44B 109.8(12)
C40B C39B C36B 107.2(12)
C44B C39B C36B 104.2(13)
C40B C39B H39B 111.8
C44B C39B H39B 111.8
C36B C39B H39B 111.8
C39B C40B C41B 110.2(12)
C39B C40B H40C 109.6
C41B C40B H40C 109.6
C39B C40B H40D 109.6
C41B C40B H40D 109.6
H40C C40B H40D 108.1
C37B C41B C42B 108.5(13)
C37B C41B C40B 107.9(14)
C42B C41B C40B 108.3(12)
C37B C41B H41B 110.7
C42B C41B H41B 110.7
C40B C41B H41B 110.7
C43B C42B C41B 110.5(13)
C43B C42B H42C 109.6
C41B C42B H42C 109.6
C43B C42B H42D 109.6
C41B C42B H42D 109.6
H42C C42B H42D 108.1
C42B C43B C44B 110.4(13)
C42B C43B C38B 114.2(15)
C44B C43B C38B 110.7(15)
C42B C43B H43B 107.0
C44B C43B H43B 107.0
C38B C43B H43B 107.0
C43B C44B C39B 108.0(13)
C43B C44B H44C 110.1
C39B C44B H44C 110.1
C43B C44B H44D 110.1
C39B C44B H44D 110.1
H44C C44B H44D 108.4

loop_
_geom_bond_atom_site_label_1
_geom_bond_atom_site_label_2
_geom_bond_distance
Pt1 C9 1.988(8)
Pt1 C16 2.057(8)
Pt1 N10 2.130(7)
Pt1 P2 2.315(2)
P2 C3 1.814(8)
P2 C25 1.872(8)
P2 C35 1.895(9)
C3 C4 1.523(11)
C3 H3A 0.9900
C3 H3B 0.9900
C4 C5 1.395(13)
C4 C9 1.416(11)
C5 C6 1.354(13)
C5 H5 0.9500
C6 C7 1.399(12)
C6 H6 0.9500
C7 C8 1.386(11)
C7 H7 0.9500
C8 C9 1.452(11)
C8 H8 0.9500
N10 C15 1.329(10)
N10 C11 1.336(10)
C11 C12 1.373(11)
C11 H11 0.9500
C12 C13 1.365(12)
C12 H12 0.9500
C13 C14 1.376(14)
C13 H13 0.9500
C14 C15 1.423(13)
C14 H14 0.9500
C15 H15 0.9500
C16 C17 1.399(11)
C16 C21 1.455(12)
C17 C18 1.409(11)
C17 C24 1.498(12)
C18 C19 1.371(13)
C18 H18 0.9500
C19 C20 1.413(14)
C19 C23 1.527(12)
C20 C21 1.349(11)
C20 H20 0.9500
C21 C22 1.503(13)
C22 H22A 0.9800
C22 H22B 0.9800
C22 H22C 0.9800
C23 H23A 0.9800
C23 H23B 0.9800
C23 H23C 0.9800
C24 H24A 0.9800
C24 H24B 0.9800
C24 H24C 0.9800
C25 C27 1.499(11)
C25 C28 1.549(10)
C25 C26 1.564(10)
C26 C29 1.546(11)
C26 H26A 0.9900
C26 H26B 0.9900
C27 C33 1.596(13)
C27 H27A 0.9900
C27 H27B 0.9900
C28 C31 1.532(11)
C28 H28A 0.9900
C28 H28B 0.9900
C29 C34 1.505(12)
C29 C30 1.531(12)
C29 H29 1.0000
C30 C31 1.523(12)
C30 H30A 0.9900
C30 H30B 0.9900
C31 C32 1.528(13)
C31 H31 1.0000
C32 C33 1.537(14)
C32 H32A 0.9900
C32 H32B 0.9900
C33 C34 1.531(13)
C33 H33 1.0000
C34 H34A 0.9900
C34 H34B 0.9900
C35 C38B 1.499(3)
C35 C38A 1.499(3)
C35 C37B 1.502(3)
C35 C36A 1.503(3)
C35 C37A 1.504(3)
C35 C36B 1.505(3)
C36A C39A 1.501(3)
C36A H36A 0.9900
C36A H36B 0.9900
C37A C41A 1.502(3)
C37A H37A 0.9900
C37A H37B 0.9900
C38A C43A 1.500(3)
C38A H38A 0.9900
C38A H38B 0.9900
C39A C44A 1.501(3)
C39A C40A 1.502(3)
C39A H39A 1.0000
C40A C41A 1.501(3)
C40A H40A 0.9900
C40A H40B 0.9900
C41A C42A 1.501(3)
C41A H41A 1.0000
C42A C43A 1.501(3)
C42A H42A 0.9900
C42A H42B 0.9900
C43A C44A 1.501(3)
C43A H43A 1.0000
C44A H44A 0.9900
C44A H44B 0.9900
C36B C39B 1.502(3)
C36B H36C 0.9900
C36B H36D 0.9900
C37B C41B 1.500(3)
C37B H37C 0.9900
C37B H37D 0.9900
C38B C43B 1.502(3)
C38B H38C 0.9900
C38B H38D 0.9900
C39B C40B 1.501(3)
C39B C44B 1.501(3)
C39B H39B 1.0000
C40B C41B 1.501(3)
C40B H40C 0.9900
C40B H40D 0.9900
C41B C42B 1.501(3)
C41B H41B 1.0000
C42B C43B 1.500(3)
C42B H42C 0.9900
C42B H42D 0.9900
C43B C44B 1.500(3)
C43B H43B 1.0000
C44B H44C 0.9900
C44B H44D 0.9900

loop_
_platon_squeeze_void_nr
_platon_squeeze_void_average_x
_platon_squeeze_void_average_y
_platon_squeeze_void_average_z
_platon_squeeze_void_volume
_platon_squeeze_void_count_electrons
_platon_squeeze_void_content
1 0.000 0.000 0.000 429 273 ' '
2 0.500 0.000 0.500 428 274 ' '
3 0.500 0.500 0.000 428 273 ' '
4 0.000 0.500 0.500 429 273 ' '
